data_7044539
loop_
_publ_author_name
'Zhang, Fang'
'Hou, Lei'
'Zhang, Wenyan'
'Yan, Yangtian'
'Wu, Yunlong'
'Yang, Ruifeng'
'Cao, Feng'
'Wang, Yao-Yu'

_publ_section_title
;
 Two metal--organic frameworks based on a flexible benzimidazole
 carboxylic acid ligand: selective gas sorption and luminescence
;
_journal_name_full 'Dalton Trans.'
_journal_paper_doi 10.1039/C7DT03363J
_journal_year 2017
_chemical_formula_moiety 'C31 H27 Cd2 N5 O11'
_chemical_formula_sum 'C31 H27 Cd2 N5 O11'
_chemical_formula_weight 870.37
_space_group_crystal_system triclinic
_space_group_IT_number 2
_space_group_name_Hall '-P 1'
_space_group_name_H-M_alt 'P -1'
_symmetry_space_group_name_Hall '-P 1'
_symmetry_space_group_name_H-M 'P -1'
_atom_sites_solution_hydrogens mixed
_audit_creation_date 2017-09-29
_audit_creation_method
;
Olex2 1.2-beta
(compiled 2017.08.10 svn.r3458 for OlexSys, GUI svn.r5381)
;
_audit_update_record
;
2017-10-09 deposited with the CCDC.
2017-10-09 downloaded from the CCDC.
;
_cell_angle_alpha 70.372(2)
_cell_angle_beta 83.572(2)
_cell_angle_gamma 89.257(2)
_cell_formula_units_Z 2
_cell_length_a 9.7910(11)
_cell_length_b 11.6457(14)
_cell_length_c 15.9860(18)
_cell_measurement_reflns_used 2016
_cell_measurement_temperature 173
_cell_measurement_theta_max 20
_cell_measurement_theta_min 2
_cell_volume 1705.5(3)
_computing_cell_refinement 'Bruker SAINT'
_computing_data_collection 'Bruker APEX2'
_computing_data_reduction 'Bruker SAINT'
_computing_molecular_graphics 'Olex2 (Dolomanov et al., 2009)'
_computing_publication_material 'Olex2 (Dolomanov et al., 2009)'
_computing_structure_refinement 'ShelXL (Sheldrick, 2015)'
_computing_structure_solution 'ShelXS (Sheldrick, 2015)'
_diffrn_ambient_temperature 173.0
_diffrn_measured_fraction_theta_full 0.972
_diffrn_measured_fraction_theta_max 0.972
_diffrn_measurement_device_type 'Bruker APEX-II CCD'
_diffrn_measurement_method '\w scan'
_diffrn_radiation_type MoK\a
_diffrn_radiation_wavelength 0.71073
_diffrn_reflns_av_R_equivalents 0.0294
_diffrn_reflns_av_unetI/netI 0.0687
_diffrn_reflns_Laue_measured_fraction_full 0.972
_diffrn_reflns_Laue_measured_fraction_max 0.972
_diffrn_reflns_limit_h_max 11
_diffrn_reflns_limit_h_min -11
_diffrn_reflns_limit_k_max 14
_diffrn_reflns_limit_k_min -12
_diffrn_reflns_limit_l_max 15
_diffrn_reflns_limit_l_min -19
_diffrn_reflns_number 8934
_diffrn_reflns_point_group_measured_fraction_full 0.972
_diffrn_reflns_point_group_measured_fraction_max 0.972
_diffrn_reflns_theta_full 25.242
_diffrn_reflns_theta_max 25.681
_diffrn_reflns_theta_min 2.094
_exptl_absorpt_coefficient_mu 1.312
_exptl_absorpt_correction_T_max 0.7457
_exptl_absorpt_correction_T_min 0.6823
_exptl_absorpt_correction_type multi-scan
_exptl_absorpt_process_details SADABS
_exptl_crystal_colour colourless
_exptl_crystal_colour_primary colourless
_exptl_crystal_density_diffrn 1.695
_exptl_crystal_description block
_exptl_crystal_F_000 864
_exptl_crystal_size_max 0.31
_exptl_crystal_size_mid 0.28
_exptl_crystal_size_min 0.24
_refine_diff_density_max 3.426
_refine_diff_density_min -1.096
_refine_diff_density_rms 0.183
_refine_ls_extinction_method none
_refine_ls_goodness_of_fit_ref 1.065
_refine_ls_hydrogen_treatment constr
_refine_ls_matrix_type full
_refine_ls_number_parameters 471
_refine_ls_number_reflns 6296
_refine_ls_number_restraints 109
_refine_ls_restrained_S_all 1.060
_refine_ls_R_factor_all 0.0816
_refine_ls_R_factor_gt 0.0571
_refine_ls_shift/su_max 0.001
_refine_ls_shift/su_mean 0.000
_refine_ls_structure_factor_coef Fsqd
_refine_ls_weighting_details 'w=1/[\s^2^(Fo^2^)+(0.0859P)^2^+9.2351P] where P=(Fo^2^+2Fc^2^)/3'
_refine_ls_weighting_scheme calc
_refine_ls_wR_factor_gt 0.1517
_refine_ls_wR_factor_ref 0.1805
_reflns_Friedel_coverage 0.000
_reflns_number_gt 4543
_reflns_number_total 6296
_reflns_threshold_expression 'I > 2\s(I)'
_cod_data_source_file c7dt03363j2.cif
_cod_data_source_block a_sq
_cod_database_code 7044539
_shelx_shelxl_version_number 2016/6
_shelx_space_group_comment
;
The symmetry employed for this shelxl refinement is uniquely defined
by the following loop, which should always be used as a source of
symmetry information in preference to the above space-group names.
They are only intended as comments.
;
_olex2_refinement_description
;
1. Fixed Uiso
 At 1.2 times of:
  All C(H) groups, All C(H,H) groups, All C(H,H,H,H) groups
 At 1.5 times of:
  All C(H,H,H) groups, All O(H,H) groups
2. Restrained distances
 C28A-N5 \\sim N5-C28
 with sigma of 0.02
 C29-C30 \\sim C30-C29A
 with sigma of 0.02
 C28-C27 \\sim C27-C28A
 with sigma of 0.02
 C31A-N5 \\sim N5-C31
 with sigma of 0.02
3. Uiso/Uaniso restraints and constraints
Uanis(O4) \\sim Ueq, Uanis(N3) \\sim Ueq: with sigma of 0.01 and sigma for
terminal atoms of 0.01
Uanis(C31A) \\sim Ueq, Uanis(C31) \\sim Ueq: with sigma of 0.01 and sigma for
terminal atoms of 0.01
Uanis(C13) \\sim Ueq, Uanis(C10) \\sim Ueq, Uanis(C8) \\sim Ueq: with sigma of
0.01 and sigma for terminal atoms of 0.02
4. Rigid body (RIGU) restrains
 C29, C30, C27, N5, C28, O9, C31
 with sigma for 1-2 distances of 0.004 and sigma for 1-3 distances of 0.004
 N5, C28A, C28, C29, C29A, C30
 with sigma for 1-2 distances of 0.004 and sigma for 1-3 distances of 0.004
5. Others
 Sof(H30C)=Sof(H30D)=Sof(C28A)=Sof(H28C)=Sof(H28D)=Sof(C29A)=Sof(H29C)=
 Sof(H29D)=Sof(C31A)=Sof(H31D)=Sof(H31E)=Sof(H31F)=1-FVAR(1)
 Sof(C28)=Sof(H28A)=Sof(H28B)=Sof(C29)=Sof(H29A)=Sof(H29B)=Sof(H30A)=Sof(H30B)=
 Sof(C31)=Sof(H31A)=Sof(H31B)=Sof(H31C)=FVAR(1)
6.a Riding coordinates:
 O1W(H1WA,H1WB), O2W(H2WA,H2WB), C31A(H31D,H31E,H31F)
6.b Secondary CH2 refined with riding coordinates:
 C10(H10A,H10B), C17(H17A,H17B), C28(H28A,H28B), C29(H29A,H29B), C30(H30A,
 H30B), C30(H30C,H30D), C28A(H28C,H28D), C29A(H29C,H29D)
6.c Aromatic/amide H refined with riding coordinates:
 C4(H4), C7(H7), C9(H9), C12(H12), C13(H13), C15(H15), C16(H16), C18(H18),
 C20(H20), C23(H23)
6.d Idealised Me refined as rotating group:
 C31(H31A,H31B,H31C)
;
_olex2_submission_special_instructions 'No special instructions were received'

loop_
_space_group_symop_operation_xyz
'x, y, z'
'-x, -y, -z'

loop_
_atom_site_label
_atom_site_type_symbol
_atom_site_fract_x
_atom_site_fract_y
_atom_site_fract_z
_atom_site_U_iso_or_equiv
_atom_site_adp_type
_atom_site_occupancy
_atom_site_site_symmetry_order
_atom_site_calc_flag
_atom_site_refinement_flags_posn
_atom_site_refinement_flags_adp
_atom_site_refinement_flags_occupancy
_atom_site_disorder_assembly
_atom_site_disorder_group
Cd1 Cd 0.36777(5) 1.65150(5) 0.36446(4) 0.02378(19) Uani 1 1 d . . . . .
Cd2 Cd 0.37380(6) 0.16575(5) 0.93324(4) 0.0295(2) Uani 1 1 d . . . . .
C1 C 0.2234(7) 1.4450(7) 0.4781(5) 0.0218(16) Uani 1 1 d . . . . .
C2 C 0.1533(8) 1.3324(7) 0.5489(5) 0.0228(16) Uani 1 1 d . . . . .
C3 C 0.2297(7) 1.2404(7) 0.6073(5) 0.0238(16) Uani 1 1 d . . . . .
C4 C 0.1593(7) 1.1443(7) 0.6757(5) 0.0220(16) Uani 1 1 d . . . . .
H4 H 0.207812 1.083413 0.716430 0.026 Uiso 1 1 calc R . . . .
C5 C 0.0158(7) 1.1399(6) 0.6828(5) 0.0199(15) Uani 1 1 d . . . . .
C6 C -0.0573(7) 1.2320(7) 0.6265(5) 0.0188(15) Uani 1 1 d . . . . .
C7 C 0.0079(7) 1.3259(7) 0.5580(5) 0.0239(16) Uani 1 1 d . . . . .
H7 H -0.042766 1.385121 0.517664 0.029 Uiso 1 1 calc R . . . .
C8 C 0.3839(8) 1.2541(7) 0.5977(6) 0.0284(18) Uani 1 1 d . U . . .
C9 C -0.2055(7) 1.1078(7) 0.7251(5) 0.0247(17) Uani 1 1 d . . . . .
H9 H -0.289758 1.071665 0.758605 0.030 Uiso 1 1 calc R . . . .
C10 C -0.0555(8) 0.9480(7) 0.8152(5) 0.0256(17) Uani 1 1 d . U . . .
H10A H -0.140256 0.921691 0.857375 0.031 Uiso 1 1 calc R . . . .
H10B H 0.017394 0.963098 0.848695 0.031 Uiso 1 1 calc R . . . .
C11 C -0.0118(8) 0.8458(7) 0.7790(5) 0.0265(17) Uani 1 1 d . . . . .
C12 C 0.0863(13) 0.7681(10) 0.8150(8) 0.061(3) Uani 1 1 d . . . . .
H12 H 0.131745 0.780514 0.860838 0.073 Uiso 1 1 calc R . . . .
C13 C 0.1223(12) 0.6700(10) 0.7863(8) 0.058(3) Uani 1 1 d . U . . .
H13 H 0.187568 0.614085 0.815546 0.069 Uiso 1 1 calc R . . . .
C14 C 0.0655(8) 0.6528(7) 0.7166(5) 0.0243(17) Uani 1 1 d . . . . .
C15 C -0.0309(11) 0.7318(10) 0.6794(7) 0.051(3) Uani 1 1 d . . . . .
H15 H -0.073572 0.721217 0.631840 0.062 Uiso 1 1 calc R . . . .
C16 C -0.0691(11) 0.8287(9) 0.7092(7) 0.050(3) Uani 1 1 d . . . . .
H16 H -0.135818 0.883718 0.680880 0.060 Uiso 1 1 calc R . . . .
C17 C 0.1143(9) 0.5549(7) 0.6795(5) 0.0269(17) Uani 1 1 d . . . . .
H17A H 0.048603 0.545557 0.639241 0.032 Uiso 1 1 calc R . . . .
H17B H 0.204528 0.580620 0.643359 0.032 Uiso 1 1 calc R . . . .
C18 C 0.2455(8) 0.3891(7) 0.7817(6) 0.0268(18) Uani 1 1 d . . . . .
H18 H 0.334361 0.423850 0.756875 0.032 Uiso 1 1 calc R . . . .
C19 C 0.0823(7) 0.2717(7) 0.8658(5) 0.0226(16) Uani 1 1 d . . . . .
C20 C -0.0023(7) 0.1781(7) 0.9327(5) 0.0232(16) Uani 1 1 d . . . . .
H20 H 0.036372 0.115865 0.978444 0.028 Uiso 1 1 calc R . . . .
C21 C -0.1428(7) 0.1821(7) 0.9277(5) 0.0228(16) Uani 1 1 d . . . . .
C22 C -0.1994(7) 0.2730(7) 0.8587(5) 0.0223(16) Uani 1 1 d . . . . .
C23 C -0.1187(7) 0.3640(7) 0.7940(5) 0.0213(16) Uani 1 1 d . . . . .
H23 H -0.157171 0.425643 0.747719 0.026 Uiso 1 1 calc R . . . .
C24 C 0.0210(7) 0.3598(6) 0.8006(5) 0.0189(15) Uani 1 1 d . . . . .
C25 C -0.2257(8) 0.0790(7) 0.9991(6) 0.0278(18) Uani 1 1 d . . . . .
C26 C -0.3531(8) 0.2730(7) 0.8583(6) 0.0284(18) Uani 1 1 d . . . . .
C27 C 0.3517(14) 0.2909(12) 1.0891(9) 0.066(3) Uani 1 1 d D U . . .
C28 C 0.379(5) 0.417(3) 1.174(3) 0.084(12) Uani 0.51(6) 1 d D U P A 1
H28A H 0.318643 0.379848 1.230651 0.101 Uiso 0.51(6) 1 calc R . P A 1
H28B H 0.396984 0.504244 1.163972 0.101 Uiso 0.51(6) 1 calc R . P A 1
C29 C 0.509(5) 0.348(4) 1.169(4) 0.113(16) Uani 0.51(6) 1 d D U P A 1
H29A H 0.547761 0.321407 1.227011 0.135 Uiso 0.51(6) 1 calc R . P A 1
H29B H 0.578692 0.397588 1.121626 0.135 Uiso 0.51(6) 1 calc R . P A 1
C30 C 0.4565(16) 0.2352(15) 1.1465(11) 0.092(4) Uani 1 1 d D U . . .
H30A H 0.531028 0.202297 1.114568 0.111 Uiso 0.51(6) 1 calc R . P A 1
H30B H 0.417042 0.169280 1.200973 0.111 Uiso 0.51(6) 1 calc R . P A 1
H30C H 0.546967 0.240227 1.110758 0.111 Uiso 0.49(6) 1 calc R . P A 2
H30D H 0.432403 0.148387 1.180374 0.111 Uiso 0.49(6) 1 calc R . P A 2
C31 C 0.191(3) 0.457(4) 1.062(3) 0.090(9) Uani 0.51(6) 1 d D U P A 1
H31A H 0.159682 0.417934 1.021417 0.135 Uiso 0.51(6) 1 calc GR . P A 1
H31B H 0.209354 0.544155 1.028892 0.135 Uiso 0.51(6) 1 calc GR . P A 1
H31C H 0.119992 0.447167 1.111908 0.135 Uiso 0.51(6) 1 calc GR . P A 1
O1 O 0.2095(6) 1.4672(6) 0.3983(4) 0.0380(15) Uani 1 1 d . . . . .
O1W O 0.5264(6) 1.4956(6) 0.3763(4) 0.0369(14) Uani 1 1 d . . . . .
H1WA H 0.592177 1.500454 0.404214 0.055 Uiso 1 1 d R . . . .
H1WB H 0.494147 1.419674 0.409824 0.055 Uiso 1 1 d R . . . .
O2 O 0.2856(6) 1.5154(5) 0.5047(4) 0.0314(13) Uani 1 1 d . . . . .
O2W O 0.4503(7) 0.0658(6) 0.8330(4) 0.0419(16) Uani 1 1 d . . . . .
H2WA H 0.478060 0.125486 0.775514 0.063 Uiso 1 1 d R . . . .
H2WB H 0.377820 0.014556 0.828134 0.063 Uiso 1 1 d R . . . .
O3 O 0.4469(6) 1.2920(6) 0.5195(4) 0.0487(18) Uani 1 1 d . . . . .
O4 O 0.4404(6) 1.2255(6) 0.6669(4) 0.0421(16) Uani 1 1 d . U . . .
O5 O -0.2292(7) 0.0719(7) 1.0789(4) 0.0497(18) Uani 1 1 d . . . . .
O6 O -0.2799(6) 0.0040(5) 0.9711(4) 0.0379(15) Uani 1 1 d . . . . .
O7 O -0.4226(5) 0.2336(6) 0.9341(4) 0.0345(14) Uani 1 1 d . . . . .
O8 O -0.4044(5) 0.3146(5) 0.7869(4) 0.0308(13) Uani 1 1 d . . . . .
O9 O 0.2953(9) 0.2457(9) 1.0438(7) 0.082(3) Uani 1 1 d . U . . .
N1 N -0.0806(6) 1.0608(6) 0.7447(4) 0.0241(14) Uani 1 1 d . . . . .
N2 N -0.1984(6) 1.2078(5) 0.6557(4) 0.0228(14) Uani 1 1 d . . . . .
N3 N 0.1279(6) 0.4358(5) 0.7495(4) 0.0228(14) Uani 1 1 d . U . . .
N4 N 0.2218(6) 0.2881(6) 0.8527(5) 0.0282(15) Uani 1 1 d . . . . .
N5 N 0.3237(11) 0.3976(9) 1.0969(8) 0.069(3) Uani 1 1 d D U . . .
C28A C 0.418(4) 0.439(4) 1.147(3) 0.080(12) Uani 0.49(6) 1 d D U P A 2
H28C H 0.371015 0.488912 1.180791 0.096 Uiso 0.49(6) 1 calc R . P A 2
H28D H 0.498581 0.485753 1.107968 0.096 Uiso 0.49(6) 1 calc R . P A 2
C29A C 0.460(6) 0.311(4) 1.212(3) 0.104(13) Uani 0.49(6) 1 d D U P A 2
H29C H 0.552308 0.313680 1.230396 0.125 Uiso 0.49(6) 1 calc R . P A 2
H29D H 0.391696 0.278614 1.265468 0.125 Uiso 0.49(6) 1 calc R . P A 2
C31A C 0.238(5) 0.489(4) 1.033(3) 0.091(12) Uani 0.49(6) 1 d D U P A 2
H31D H 0.265759 0.477093 0.976687 0.136 Uiso 0.49(6) 1 d R . P A 2
H31E H 0.250439 0.573063 1.026127 0.136 Uiso 0.49(6) 1 d R . P A 2
H31F H 0.142499 0.465213 1.050937 0.136 Uiso 0.49(6) 1 d R . P A 2

loop_
_atom_site_aniso_label
_atom_site_aniso_U_11
_atom_site_aniso_U_22
_atom_site_aniso_U_33
_atom_site_aniso_U_23
_atom_site_aniso_U_13
_atom_site_aniso_U_12
Cd1 0.0122(3) 0.0257(3) 0.0260(3) 0.0006(2) -0.0005(2) 0.0002(2)
Cd2 0.0198(3) 0.0273(3) 0.0363(4) -0.0049(3) 0.0000(2) 0.0003(2)
C1 0.006(3) 0.025(4) 0.027(4) 0.000(3) 0.001(3) 0.004(3)
C2 0.022(4) 0.019(4) 0.027(4) -0.008(3) -0.002(3) -0.001(3)
C3 0.016(4) 0.025(4) 0.028(4) -0.004(3) -0.008(3) 0.001(3)
C4 0.020(4) 0.019(4) 0.026(4) -0.005(3) -0.005(3) 0.001(3)
C5 0.019(4) 0.014(3) 0.025(4) -0.004(3) -0.002(3) 0.000(3)
C6 0.011(3) 0.025(4) 0.020(4) -0.007(3) -0.002(3) 0.004(3)
C7 0.015(4) 0.032(4) 0.022(4) -0.006(3) -0.004(3) 0.005(3)
C8 0.022(4) 0.016(4) 0.040(5) -0.001(3) 0.000(3) -0.002(3)
C9 0.013(4) 0.028(4) 0.031(4) -0.009(4) 0.005(3) -0.002(3)
C10 0.029(4) 0.020(4) 0.024(4) -0.004(3) 0.002(3) -0.010(3)
C11 0.027(4) 0.022(4) 0.029(4) -0.006(3) -0.001(3) 0.000(3)
C12 0.086(9) 0.052(7) 0.069(8) -0.044(6) -0.042(7) 0.037(6)
C13 0.073(6) 0.046(5) 0.073(6) -0.036(5) -0.038(5) 0.032(5)
C14 0.024(4) 0.022(4) 0.025(4) -0.005(3) -0.001(3) -0.001(3)
C15 0.069(7) 0.053(6) 0.053(6) -0.036(5) -0.043(6) 0.035(5)
C16 0.059(7) 0.043(6) 0.062(7) -0.029(5) -0.037(6) 0.029(5)
C17 0.036(5) 0.016(4) 0.021(4) 0.001(3) 0.003(3) 0.004(3)
C18 0.022(4) 0.015(4) 0.040(5) -0.007(3) 0.004(3) -0.001(3)
C19 0.016(4) 0.023(4) 0.025(4) -0.003(3) -0.003(3) -0.005(3)
C20 0.014(3) 0.023(4) 0.026(4) 0.001(3) -0.003(3) -0.004(3)
C21 0.015(4) 0.024(4) 0.027(4) -0.006(3) 0.003(3) 0.000(3)
C22 0.014(4) 0.028(4) 0.021(4) -0.003(3) -0.001(3) -0.007(3)
C23 0.019(4) 0.023(4) 0.019(4) -0.003(3) -0.005(3) 0.002(3)
C24 0.015(3) 0.016(3) 0.023(4) -0.005(3) 0.001(3) 0.002(3)
C25 0.023(4) 0.022(4) 0.033(5) -0.002(4) -0.006(3) 0.003(3)
C26 0.016(4) 0.028(4) 0.043(5) -0.016(4) 0.000(4) 0.005(3)
C27 0.071(7) 0.063(6) 0.068(8) -0.036(6) 0.014(5) -0.002(5)
C28 0.09(2) 0.09(2) 0.10(2) -0.06(2) -0.007(19) 0.007(17)
C29 0.10(2) 0.15(3) 0.13(4) -0.10(3) -0.04(2) 0.045(18)
C30 0.084(9) 0.087(9) 0.115(11) -0.048(9) -0.007(7) 0.030(7)
C31 0.088(10) 0.088(12) 0.091(12) -0.027(9) -0.005(8) 0.010(8)
O1 0.029(3) 0.050(4) 0.023(3) 0.003(3) -0.001(2) -0.012(3)
O1W 0.028(3) 0.043(4) 0.034(3) -0.008(3) 0.004(3) 0.007(3)
O2 0.031(3) 0.030(3) 0.027(3) -0.003(3) -0.004(2) -0.002(3)
O2W 0.045(4) 0.033(3) 0.044(4) -0.010(3) 0.002(3) -0.013(3)
O3 0.030(3) 0.050(4) 0.044(4) 0.010(3) 0.004(3) 0.005(3)
O4 0.020(3) 0.053(4) 0.049(4) -0.009(3) -0.009(3) -0.011(3)
O5 0.046(4) 0.068(5) 0.026(3) -0.003(3) -0.007(3) -0.025(4)
O6 0.045(4) 0.032(3) 0.030(3) -0.006(3) 0.009(3) -0.021(3)
O7 0.018(3) 0.051(4) 0.026(3) -0.004(3) 0.002(2) -0.008(3)
O8 0.020(3) 0.041(3) 0.028(3) -0.006(3) -0.005(2) 0.001(2)
O9 0.065(5) 0.101(7) 0.101(7) -0.073(6) 0.030(5) -0.027(5)
N1 0.025(3) 0.026(3) 0.022(3) -0.009(3) 0.000(3) 0.011(3)
N2 0.019(3) 0.014(3) 0.034(4) -0.006(3) -0.001(3) 0.002(2)
N3 0.021(3) 0.011(3) 0.032(3) -0.003(3) -0.001(3) -0.002(2)
N4 0.011(3) 0.026(4) 0.041(4) -0.005(3) 0.001(3) 0.003(3)
N5 0.078(6) 0.050(5) 0.089(7) -0.037(5) -0.003(5) -0.007(4)
C28A 0.10(3) 0.086(15) 0.09(2) -0.074(17) -0.005(19) 0.012(16)
C29A 0.11(3) 0.09(2) 0.12(2) -0.048(16) -0.02(2) 0.003(19)
C31A 0.097(16) 0.084(15) 0.091(15) -0.031(10) -0.006(9) 0.011(9)

loop_
_atom_type_symbol
_atom_type_description
_atom_type_scat_dispersion_real
_atom_type_scat_dispersion_imag
_atom_type_scat_source
C C 0.0033 0.0016 'International Tables Vol C Tables 4.2.6.8 and 6.1.1.4'
H H 0.0000 0.0000 'International Tables Vol C Tables 4.2.6.8 and 6.1.1.4'
Cd Cd -0.8075 1.2024 'International Tables Vol C Tables 4.2.6.8 and 6.1.1.4'
N N 0.0061 0.0033 'International Tables Vol C Tables 4.2.6.8 and 6.1.1.4'
O O 0.0106 0.0060 'International Tables Vol C Tables 4.2.6.8 and 6.1.1.4'

loop_
_geom_angle_atom_site_label_1
_geom_angle_atom_site_label_2
_geom_angle_atom_site_label_3
_geom_angle
_geom_angle_site_symmetry_1
_geom_angle_site_symmetry_3
O1W Cd1 O1 78.5(2) . .
O2 Cd1 O1 52.8(2) . .
O2 Cd1 O1W 80.1(2) . .
O4 Cd1 O1 162.5(2) 2_686 .
O4 Cd1 O1W 84.1(2) 2_686 .
O4 Cd1 O2 125.6(2) 2_686 .
O4 Cd1 O8 82.3(2) 2_686 2_576
O4 Cd1 N2 101.0(2) 2_686 2_586
O8 Cd1 O1 94.6(2) 2_576 .
O8 Cd1 O1W 85.0(2) 2_576 .
O8 Cd1 O2 146.2(2) 2_576 .
N2 Cd1 O1 96.2(2) 2_586 .
N2 Cd1 O1W 173.2(2) 2_586 .
N2 Cd1 O2 100.3(2) 2_586 .
N2 Cd1 O8 91.2(2) 2_586 2_576
O6 Cd2 O2W 91.0(2) 2_557 .
O6 Cd2 O9 83.6(3) 2_557 .
O6 Cd2 N4 113.1(2) 2_557 .
O7 Cd2 O2W 92.9(2) 1_655 .
O7 Cd2 O6 124.8(2) 1_655 2_557
O7 Cd2 O9 88.7(3) 1_655 .
O7 Cd2 N4 120.5(2) 1_655 .
O9 Cd2 O2W 174.2(3) . .
N4 Cd2 O2W 98.5(2) . .
N4 Cd2 O9 85.4(3) . .
O1 C1 C2 120.2(7) . .
O2 C1 C2 117.2(7) . .
O2 C1 O1 122.5(7) . .
C3 C2 C1 121.9(6) . .
C7 C2 C1 117.1(6) . .
C7 C2 C3 121.0(7) . .
C2 C3 C8 119.1(7) . .
C4 C3 C2 119.4(7) . .
C4 C3 C8 121.4(7) . .
C3 C4 H4 120.8 . .
C5 C4 C3 118.4(7) . .
C5 C4 H4 120.8 . .
C6 C5 C4 121.5(7) . .
N1 C5 C4 131.5(7) . .
N1 C5 C6 106.7(6) . .
C5 C6 N2 107.9(6) . .
C7 C6 C5 121.7(7) . .
C7 C6 N2 130.4(7) . .
C2 C7 H7 121.0 . .
C6 C7 C2 118.0(7) . .
C6 C7 H7 121.0 . .
O3 C8 C3 117.9(8) . .
O4 C8 C3 117.6(7) . .
O4 C8 O3 124.5(8) . .
N1 C9 H9 123.3 . .
N2 C9 H9 123.3 . .
N2 C9 N1 113.4(7) . .
H10A C10 H10B 107.8 . .
C11 C10 H10A 109.1 . .
C11 C10 H10B 109.1 . .
N1 C10 H10A 109.1 . .
N1 C10 H10B 109.1 . .
N1 C10 C11 112.5(6) . .
C12 C11 C10 120.5(8) . .
C12 C11 C16 117.4(8) . .
C16 C11 C10 122.2(7) . .
C11 C12 H12 119.3 . .
C11 C12 C13 121.4(9) . .
C13 C12 H12 119.3 . .
C12 C13 H13 119.4 . .
C14 C13 C12 121.3(9) . .
C14 C13 H13 119.4 . .
C13 C14 C17 121.4(8) . .
C15 C14 C13 117.3(8) . .
C15 C14 C17 121.1(7) . .
C14 C15 H15 119.3 . .
C14 C15 C16 121.4(8) . .
C16 C15 H15 119.3 . .
C11 C16 C15 121.1(8) . .
C11 C16 H16 119.5 . .
C15 C16 H16 119.5 . .
C14 C17 H17A 109.0 . .
C14 C17 H17B 109.0 . .
H17A C17 H17B 107.8 . .
N3 C17 C14 113.0(6) . .
N3 C17 H17A 109.0 . .
N3 C17 H17B 109.0 . .
N3 C18 H18 124.1 . .
N4 C18 H18 124.1 . .
N4 C18 N3 111.7(7) . .
C24 C19 C20 119.1(6) . .
N4 C19 C20 129.9(7) . .
N4 C19 C24 111.0(6) . .
C19 C20 H20 121.4 . .
C21 C20 C19 117.3(7) . .
C21 C20 H20 121.4 . .
C20 C21 C22 121.2(7) . .
C20 C21 C25 114.5(7) . .
C22 C21 C25 124.3(6) . .
C21 C22 C26 118.3(6) . .
C23 C22 C21 122.0(7) . .
C23 C22 C26 119.6(7) . .
C22 C23 H23 121.9 . .
C24 C23 C22 116.1(7) . .
C24 C23 H23 121.9 . .
C19 C24 C23 124.3(7) . .
N3 C24 C19 104.6(6) . .
N3 C24 C23 131.0(7) . .
O5 C25 C21 119.1(7) . .
O5 C25 O6 125.8(8) . .
O6 C25 C21 115.0(7) . .
O7 C26 C22 115.6(7) . .
O8 C26 C22 120.5(7) . .
O8 C26 O7 123.9(7) . .
O9 C27 C30 126.2(13) . .
O9 C27 N5 125.0(14) . .
N5 C27 C30 108.8(12) . .
H28A C28 H28B 110.0 . .
C29 C28 H28A 112.5 . .
C29 C28 H28B 112.5 . .
N5 C28 H28A 112.5 . .
N5 C28 H28B 112.5 . .
N5 C28 C29 96(3) . .
C28 C29 H29A 111.3 . .
C28 C29 H29B 111.3 . .
C28 C29 C30 102(3) . .
H29A C29 H29B 109.2 . .
C30 C29 H29A 111.3 . .
C30 C29 H29B 111.3 . .
C27 C30 C29 101(2) . .
C27 C30 H30A 111.6 . .
C27 C30 H30B 111.6 . .
C27 C30 H30C 110.7 . .
C27 C30 H30D 110.7 . .
C27 C30 C29A 105(2) . .
C29 C30 H30A 111.6 . .
C29 C30 H30B 111.6 . .
H30A C30 H30B 109.4 . .
H30C C30 H30D 108.8 . .
C29A C30 H30C 110.7 . .
C29A C30 H30D 110.7 . .
H31A C31 H31B 109.5 . .
H31A C31 H31C 109.5 . .
H31B C31 H31C 109.5 . .
N5 C31 H31A 109.5 . .
N5 C31 H31B 109.5 . .
N5 C31 H31C 109.5 . .
C1 O1 Cd1 87.3(5) . .
Cd1 O1W H1WA 113.8 . .
Cd1 O1W H1WB 115.4 . .
H1WA O1W H1WB 99.2 . .
C1 O2 Cd1 97.0(5) . .
Cd2 O2W H2WA 109.0 . .
Cd2 O2W H2WB 110.0 . .
H2WA O2W H2WB 109.5 . .
C8 O4 Cd1 106.5(5) . 2_686
C25 O6 Cd2 119.6(5) . 2_557
C26 O7 Cd2 114.6(5) . 1_455
C26 O8 Cd1 144.1(5) . 2_576
C27 O9 Cd2 133.7(8) . .
C5 N1 C10 127.6(6) . .
C9 N1 C5 106.2(6) . .
C9 N1 C10 126.3(7) . .
C6 N2 Cd1 126.2(5) . 2_586
C9 N2 Cd1 122.2(5) . 2_586
C9 N2 C6 105.8(6) . .
C18 N3 C17 126.1(6) . .
C18 N3 C24 107.7(6) . .
C24 N3 C17 125.8(6) . .
C18 N4 Cd2 128.9(5) . .
C18 N4 C19 104.8(6) . .
C19 N4 Cd2 126.3(5) . .
C27 N5 C28 113.9(16) . .
C27 N5 C31 117.0(19) . .
C27 N5 C28A 114.6(16) . .
C27 N5 C31A 121.3(19) . .
C28 N5 C31 122(2) . .
C28A N5 C31A 121(3) . .
N5 C28A H28C 111.9 . .
N5 C28A H28D 111.9 . .
N5 C28A C29A 99(3) . .
H28C C28A H28D 109.6 . .
C29A C28A H28C 111.9 . .
C29A C28A H28D 111.9 . .
C30 C29A C28A 99(3) . .
C30 C29A H29C 112.0 . .
C30 C29A H29D 112.0 . .
C28A C29A H29C 112.0 . .
C28A C29A H29D 112.0 . .
H29C C29A H29D 109.7 . .
N5 C31A H31D 103.0 . .
N5 C31A H31E 116.6 . .
N5 C31A H31F 108.5 . .
H31D C31A H31E 109.5 . .
H31D C31A H31F 109.5 . .
H31E C31A H31F 109.5 . .

loop_
_geom_bond_atom_site_label_1
_geom_bond_atom_site_label_2
_geom_bond_distance
_geom_bond_site_symmetry_2
Cd1 O1 2.534(6) .
Cd1 O1W 2.346(6) .
Cd1 O2 2.330(6) .
Cd1 O4 2.282(6) 2_686
Cd1 O8 2.304(6) 2_576
Cd1 N2 2.288(6) 2_586
Cd2 O2W 2.333(6) .
Cd2 O6 2.189(5) 2_557
Cd2 O7 2.157(5) 1_655
Cd2 O9 2.315(8) .
Cd2 N4 2.246(6) .
C1 C2 1.524(10) .
C1 O1 1.237(9) .
C1 O2 1.236(10) .
C2 C3 1.429(11) .
C2 C7 1.415(10) .
C3 C4 1.398(11) .
C3 C8 1.506(10) .
C4 H4 0.9500 .
C4 C5 1.397(10) .
C5 C6 1.396(10) .
C5 N1 1.386(9) .
C6 C7 1.363(10) .
C6 N2 1.409(9) .
C7 H7 0.9500 .
C8 O3 1.265(10) .
C8 O4 1.235(10) .
C9 H9 0.9500 .
C9 N1 1.359(10) .
C9 N2 1.307(10) .
C10 H10A 0.9900 .
C10 H10B 0.9900 .
C10 C11 1.526(11) .
C10 N1 1.454(10) .
C11 C12 1.351(13) .
C11 C16 1.374(12) .
C12 H12 0.9500 .
C12 C13 1.394(13) .
C13 H13 0.9500 .
C13 C14 1.372(13) .
C14 C15 1.351(12) .
C14 C17 1.503(11) .
C15 H15 0.9500 .
C15 C16 1.398(13) .
C16 H16 0.9500 .
C17 H17A 0.9900 .
C17 H17B 0.9900 .
C17 N3 1.476(9) .
C18 H18 0.9500 .
C18 N3 1.347(10) .
C18 N4 1.333(10) .
C19 C20 1.436(10) .
C19 C24 1.380(10) .
C19 N4 1.364(9) .
C20 H20 0.9500 .
C20 C21 1.386(10) .
C21 C22 1.407(11) .
C21 C25 1.517(11) .
C22 C23 1.386(10) .
C22 C26 1.506(10) .
C23 H23 0.9500 .
C23 C24 1.383(10) .
C24 N3 1.376(9) .
C25 O5 1.247(10) .
C25 O6 1.255(10) .
C26 O7 1.262(10) .
C26 O8 1.241(10) .
C27 C30 1.45(2) .
C27 O9 1.209(15) .
C27 N5 1.313(15) .
C28 H28A 0.9900 .
C28 H28B 0.9900 .
C28 C29 1.51(6) .
C28 N5 1.48(2) .
C29 H29A 0.9900 .
C29 H29B 0.9900 .
C29 C30 1.58(3) .
C30 H30A 0.9900 .
C30 H30B 0.9900 .
C30 H30C 0.9900 .
C30 H30D 0.9900 .
C30 C29A 1.58(3) .
C31 H31A 0.9800 .
C31 H31B 0.9800 .
C31 H31C 0.9800 .
C31 N5 1.54(2) .
O1W H1WA 0.8366 .
O1W H1WB 0.9058 .
O2W H2WA 0.9601 .
O2W H2WB 0.9597 .
N5 C28A 1.48(2) .
N5 C31A 1.52(2) .
C28A H28C 0.9900 .
C28A H28D 0.9900 .
C28A C29A 1.58(7) .
C29A H29C 0.9900 .
C29A H29D 0.9900 .
C31A H31D 0.9602 .
C31A H31E 0.9601 .
C31A H31F 0.9600 .

loop_
_geom_torsion_atom_site_label_1
_geom_torsion_atom_site_label_2
_geom_torsion_atom_site_label_3
_geom_torsion_atom_site_label_4
_geom_torsion
_geom_torsion_site_symmetry_4
C1 C2 C3 C4 174.7(7) .
C1 C2 C3 C8 -0.9(11) .
C1 C2 C7 C6 -173.8(7) .
C2 C1 O1 Cd1 -178.4(6) .
C2 C1 O2 Cd1 177.6(5) .
C2 C3 C4 C5 1.9(11) .
C2 C3 C8 O3 -41.5(11) .
C2 C3 C8 O4 139.7(8) .
C3 C2 C7 C6 2.8(11) .
C3 C4 C5 C6 -3.5(11) .
C3 C4 C5 N1 -176.7(8) .
C3 C8 O4 Cd1 -149.0(6) 2_686
C4 C3 C8 O3 143.0(8) .
C4 C3 C8 O4 -35.9(11) .
C4 C5 C6 C7 4.8(12) .
C4 C5 C6 N2 -174.3(7) .
C4 C5 N1 C9 173.0(8) .
C4 C5 N1 C10 -8.7(13) .
C5 C6 C7 C2 -4.3(11) .
C5 C6 N2 Cd1 153.7(5) 2_586
C5 C6 N2 C9 0.4(8) .
C6 C5 N1 C9 -1.0(8) .
C6 C5 N1 C10 177.3(7) .
C7 C2 C3 C4 -1.7(12) .
C7 C2 C3 C8 -177.3(7) .
C7 C6 N2 Cd1 -25.3(11) 2_586
C7 C6 N2 C9 -178.6(8) .
C8 C3 C4 C5 177.5(7) .
C10 C11 C12 C13 176.4(10) .
C10 C11 C16 C15 -177.7(10) .
C11 C10 N1 C5 -72.3(10) .
C11 C10 N1 C9 105.7(8) .
C11 C12 C13 C14 4(2) .
C12 C11 C16 C15 2.5(17) .
C12 C13 C14 C15 -2.6(17) .
C12 C13 C14 C17 173.7(10) .
C13 C14 C15 C16 1.3(17) .
C13 C14 C17 N3 46.8(11) .
C14 C15 C16 C11 -1.3(18) .
C14 C17 N3 C18 -99.2(9) .
C14 C17 N3 C24 72.6(10) .
C15 C14 C17 N3 -137.0(9) .
C16 C11 C12 C13 -3.8(18) .
C17 C14 C15 C16 -175.0(10) .
C19 C20 C21 C22 1.3(11) .
C19 C20 C21 C25 178.7(7) .
C19 C24 N3 C17 -170.1(7) .
C19 C24 N3 C18 2.9(8) .
C20 C19 C24 C23 -0.9(12) .
C20 C19 C24 N3 178.6(7) .
C20 C19 N4 Cd2 1.6(12) .
C20 C19 N4 C18 -179.7(8) .
C20 C21 C22 C23 -1.5(12) .
C20 C21 C22 C26 -179.1(7) .
C20 C21 C25 O5 65.1(10) .
C20 C21 C25 O6 -111.5(8) .
C21 C22 C23 C24 0.5(11) .
C21 C22 C26 O7 31.3(11) .
C21 C22 C26 O8 -151.6(8) .
C21 C25 O6 Cd2 169.9(5) 2_557
C22 C21 C25 O5 -117.5(9) .
C22 C21 C25 O6 65.9(10) .
C22 C23 C24 C19 0.7(11) .
C22 C23 C24 N3 -178.6(8) .
C22 C26 O7 Cd2 -156.2(5) 1_455
C22 C26 O8 Cd1 27.9(13) 2_576
C23 C22 C26 O7 -146.4(8) .
C23 C22 C26 O8 30.7(11) .
C23 C24 N3 C17 9.4(13) .
C23 C24 N3 C18 -177.6(8) .
C24 C19 C20 C21 -0.1(11) .
C24 C19 N4 Cd2 -176.1(5) .
C24 C19 N4 C18 2.5(9) .
C25 C21 C22 C23 -178.7(7) .
C25 C21 C22 C26 3.7(12) .
C26 C22 C23 C24 178.1(7) .
C27 C30 C29A C28A -31(4) .
C27 N5 C28A C29A -29(5) .
C28 C29 C30 C27 35(5) .
C29 C28 N5 C27 35(5) .
C29 C28 N5 C31 -175(3) .
C30 C27 O9 Cd2 -56(2) .
C30 C27 N5 C28 -13(3) .
C30 C27 N5 C31 -165(2) .
C30 C27 N5 C28A 10(3) .
C30 C27 N5 C31A 169(3) .
O1 C1 C2 C3 121.3(8) .
O1 C1 C2 C7 -62.1(10) .
O1 C1 O2 Cd1 -7.0(8) .
O2 C1 C2 C3 -63.2(10) .
O2 C1 C2 C7 113.3(8) .
O2 C1 O1 Cd1 6.4(7) .
O3 C8 O4 Cd1 32.2(10) 2_686
O5 C25 O6 Cd2 -6.4(12) 2_557
O7 C26 O8 Cd1 -155.3(7) 2_576
O8 C26 O7 Cd2 26.8(10) 1_455
O9 C27 C30 C29 168(3) .
O9 C27 C30 C29A -162(3) .
O9 C27 N5 C28 164(3) .
O9 C27 N5 C31 13(3) .
O9 C27 N5 C28A -173(3) .
O9 C27 N5 C31A -14(3) .
N1 C5 C6 C7 179.5(7) .
N1 C5 C6 N2 0.4(8) .
N1 C9 N2 Cd1 -155.7(5) 2_586
N1 C9 N2 C6 -1.1(9) .
N1 C10 C11 C12 140.9(10) .
N1 C10 C11 C16 -38.9(11) .
N2 C6 C7 C2 174.6(7) .
N2 C9 N1 C5 1.3(9) .
N2 C9 N1 C10 -177.0(7) .
N3 C18 N4 Cd2 178.0(5) .
N3 C18 N4 C19 -0.5(9) .
N4 C18 N3 C17 171.4(7) .
N4 C18 N3 C24 -1.6(9) .
N4 C19 C20 C21 -177.7(8) .
N4 C19 C24 C23 177.1(7) .
N4 C19 C24 N3 -3.4(9) .
N5 C27 C30 C29 -14(3) .
N5 C27 C30 C29A 15(3) .
N5 C27 O9 Cd2 126.8(13) .
N5 C28 C29 C30 -40(5) .
N5 C28A C29A C30 34(5) .
C31A N5 C28A C29A 172(3) .
